data_4344060
loop_
_publ_author_name
'Steinberg, Simon'
'Card, Nathan'
'Mudring, Anja-Verena'

_publ_section_title
;
 From the Ternary Eu(Au/In)2 and EuAu4(Au/In)2 with Remarkable Au/In
 Distributions to a New Structure Type: The Gold-Rich Eu5Au16(Au/In)6
 Structure.
;
_journal_issue 17
_journal_name_full 'Inorganic chemistry'
_journal_page_first 8187
_journal_page_last 8196
_journal_paper_doi 10.1021/acs.inorgchem.5b00257
_journal_volume 54
_journal_year 2015
_chemical_formula_sum 'Au17.29 Eu5 In4.71'
_chemical_formula_weight 4705.95
_chemical_name_systematic
;
 ?
;
_space_group_crystal_system orthorhombic
_space_group_IT_number 63
_space_group_name_Hall '-C 2c 2'
_space_group_name_H-M_alt 'C m c m'
_symmetry_space_group_name_Hall '-C 2c 2'
_symmetry_space_group_name_H-M 'C m c m'
_audit_creation_method SHELXL-2014
_cell_angle_alpha 90
_cell_angle_beta 90
_cell_angle_gamma 90
_cell_formula_units_Z 4
_cell_length_a 7.2283(4)
_cell_length_b 9.0499(6)
_cell_length_c 34.619(2)
_cell_measurement_reflns_used 558
_cell_measurement_temperature 296(2)
_cell_measurement_theta_max 28.023
_cell_measurement_theta_min 5.643
_cell_volume 2264.6(2)
_computing_cell_refinement 'Bruker SAINT'
_computing_data_collection 'Bruker APEX2'
_computing_data_reduction 'Bruker SAINT'
_computing_molecular_graphics 'Bruker SHELXTL'
_computing_publication_material 'Bruker SHELXTL'
_computing_structure_refinement 'SHELXL-2014 (Sheldrick, 2014)'
_computing_structure_solution 'SHELXS-97 (Sheldrick 2008)'
_diffrn_ambient_temperature 296(2)
_diffrn_measured_fraction_theta_full 1.000
_diffrn_measured_fraction_theta_max 1.000
_diffrn_measurement_device_type 'Bruker APEX-II CCD'
_diffrn_measurement_method '\f and \w scans'
_diffrn_radiation_type MoK\a
_diffrn_radiation_wavelength 0.71073
_diffrn_reflns_av_R_equivalents 0.1544
_diffrn_reflns_av_unetI/netI 0.0835
_diffrn_reflns_laue_measured_fraction_full 1.000
_diffrn_reflns_laue_measured_fraction_max 1.000
_diffrn_reflns_limit_h_max 8
_diffrn_reflns_limit_h_min -8
_diffrn_reflns_limit_k_max 11
_diffrn_reflns_limit_k_min -11
_diffrn_reflns_limit_l_max 42
_diffrn_reflns_limit_l_min -42
_diffrn_reflns_number 10702
_diffrn_reflns_point_group_measured_fraction_full 1.000
_diffrn_reflns_point_group_measured_fraction_max 1.000
_diffrn_reflns_theta_full 25.242
_diffrn_reflns_theta_max 26.069
_diffrn_reflns_theta_min 1.176
_exptl_absorpt_coefficient_mu 129.740
_exptl_absorpt_correction_T_max 0.7457
_exptl_absorpt_correction_T_min 0.2962
_exptl_absorpt_correction_type empirical
_exptl_absorpt_process_details
;
SADABAS, R. H. Blessing, Acta Crystallogr. A 1995, 51, 33.
;
_exptl_crystal_colour black
_exptl_crystal_density_diffrn 13.803
_exptl_crystal_description polyhedral
_exptl_crystal_F_000 7646
_exptl_crystal_size_max 0.03
_exptl_crystal_size_mid 0.02
_exptl_crystal_size_min 0.01
_refine_diff_density_max 4.593
_refine_diff_density_min -3.893
_refine_diff_density_rms 1.000
_refine_ls_extinction_coef 0.000053(5)
_refine_ls_extinction_expression Fc^*^=kFc[1+0.001xFc^2^\l^3^/sin(2\q)]^-1/4^
_refine_ls_extinction_method SHELXL
_refine_ls_goodness_of_fit_ref 1.013
_refine_ls_hydrogen_treatment undef
_refine_ls_matrix_type full
_refine_ls_number_parameters 77
_refine_ls_number_reflns 1233
_refine_ls_number_restraints 0
_refine_ls_restrained_S_all 1.013
_refine_ls_R_factor_all 0.0858
_refine_ls_R_factor_gt 0.0436
_refine_ls_shift/su_max 0.000
_refine_ls_shift/su_mean 0.000
_refine_ls_structure_factor_coef Fsqd
_refine_ls_weighting_details 'w=1/[\s^2^(Fo^2^)+(0.0135P)^2^+258.5404P] where P=(Fo^2^+2Fc^2^)/3'
_refine_ls_weighting_scheme calc
_refine_ls_wR_factor_gt 0.0750
_refine_ls_wR_factor_ref 0.0896
_reflns_Friedel_coverage 0.000
_reflns_number_gt 792
_reflns_number_total 1233
_reflns_threshold_expression 'I > 2\s(I)'
_cod_data_source_file ic5b00257_si_002.cif
_cod_data_source_block crystal-5
_cod_depositor_comments 'Adding full bibliography for 4344056--4344061.cif.'
_cod_database_code 4344060
_shelx_space_group_comment
;
The symmetry employed for this shelxl refinement is uniquely defined
by the following loop, which should always be used as a source of
symmetry information in preference to the above space-group names.
They are only intended as comments.
;
_shelxl_version_number 2014-1

loop_
_space_group_symop_operation_xyz
'x, y, z'
'-x, -y, z+1/2'
'-x, y, -z+1/2'
'x, -y, -z'
'x+1/2, y+1/2, z'
'-x+1/2, -y+1/2, z+1/2'
'-x+1/2, y+1/2, -z+1/2'
'x+1/2, -y+1/2, -z'
'-x, -y, -z'
'x, y, -z-1/2'
'x, -y, z-1/2'
'-x, y, z'
'-x+1/2, -y+1/2, -z'
'x+1/2, y+1/2, -z-1/2'
'x+1/2, -y+1/2, z-1/2'
'-x+1/2, y+1/2, z'

loop_
_atom_site_label
_atom_site_type_symbol
_atom_site_fract_x
_atom_site_fract_y
_atom_site_fract_z
_atom_site_U_iso_or_equiv
_atom_site_adp_type
_atom_site_occupancy
_atom_site_site_symmetry_order
_atom_site_calc_flag
_atom_site_refinement_flags_posn
_atom_site_refinement_flags_adp
_atom_site_refinement_flags_occupancy
_atom_site_disorder_assembly
_atom_site_disorder_group
Au1 Au 0.19328(17) 0.30903(14) 0.46195(3) 0.0108(3) Uani 1 1 d . . . . .
Au2 Au 0.19754(16) 0.42281(13) 0.29010(3) 0.0089(3) Uani 1 1 d . . . . .
Au3 Au 0.19307(17) 0.06303(14) 0.41362(3) 0.0108(3) Uani 1 1 d . . . . .
Au4 Au 0.30637(18) 0.17645(14) 0.33666(4) 0.0115(3) Uani 1 1 d . . . . .
Eu8 Eu 0.5000 0.5000 0.5000 0.0091(7) Uani 1 4 d S T P . .
Eu9 Eu 0.0000 0.3703(3) 0.37548(7) 0.0093(6) Uani 1 2 d S T P A .
Eu10 Eu 0.0000 0.7087(4) 0.2500 0.0065(7) Uani 1 4 d S T P . .
Eu11 Eu 0.0000 0.1472(4) 0.2500 0.0101(8) Uani 1 4 d S T P . .
In5_a In 0.0000 0.4057(3) 0.53188(8) 0.0085(10) Uani 0.796(17) 2 d S T P A 1
In6_a In 0.5000 0.2846(3) 0.40448(7) 0.0119(11) Uani 0.63(2) 2 d S T P A 1
In7_a In 0.5000 0.4833(4) 0.33953(9) 0.0165(14) Uani 0.93(2) 2 d S T P A 1
Au5_b Au 0.0000 0.4057(3) 0.53188(8) 0.0085(10) Uani 0.204(17) 2 d S T P A 2
Au6_b Au 0.5000 0.2846(3) 0.40448(7) 0.0119(11) Uani 0.37(2) 2 d S T P A 2
Au7_b Au 0.5000 0.4833(4) 0.33953(9) 0.0165(14) Uani 0.07(2) 2 d S T P A 2

loop_
_atom_site_aniso_label
_atom_site_aniso_U_11
_atom_site_aniso_U_22
_atom_site_aniso_U_33
_atom_site_aniso_U_23
_atom_site_aniso_U_13
_atom_site_aniso_U_12
Au1 0.0133(6) 0.0113(7) 0.0077(7) -0.0008(6) 0.0000(6) -0.0014(6)
Au2 0.0124(6) 0.0092(7) 0.0051(6) -0.0001(5) -0.0005(5) 0.0007(6)
Au3 0.0119(6) 0.0118(7) 0.0085(6) -0.0020(5) 0.0010(5) 0.0010(6)
Au4 0.0141(7) 0.0114(7) 0.0091(7) -0.0015(6) 0.0009(5) 0.0003(6)
Eu8 0.0099(16) 0.0114(19) 0.0062(17) -0.0010(14) 0.000 0.000
Eu9 0.0130(12) 0.0085(14) 0.0065(12) -0.0026(10) 0.000 0.000
Eu10 0.0102(16) 0.0083(18) 0.0011(16) 0.000 0.000 0.000
Eu11 0.0109(16) 0.0078(19) 0.0116(18) 0.000 0.000 0.000
In5_a 0.0110(15) 0.0092(17) 0.0055(16) 0.0002(12) 0.000 0.000
In6_a 0.0156(16) 0.0115(17) 0.0085(16) -0.0017(11) 0.000 0.000
In7_a 0.016(2) 0.020(2) 0.013(2) -0.0006(15) 0.000 0.000
Au5_b 0.0110(15) 0.0092(17) 0.0055(16) 0.0002(12) 0.000 0.000
Au6_b 0.0156(16) 0.0115(17) 0.0085(16) -0.0017(11) 0.000 0.000
Au7_b 0.016(2) 0.020(2) 0.013(2) -0.0006(15) 0.000 0.000

loop_
_atom_type_symbol
_atom_type_description
_atom_type_scat_dispersion_real
_atom_type_scat_dispersion_imag
_atom_type_scat_source
In In -0.7276 1.3100 'International Tables Vol C Tables 4.2.6.8 and 6.1.1.4'
Eu Eu -0.1578 3.6682 'International Tables Vol C Tables 4.2.6.8 and 6.1.1.4'
Au Au -2.0133 8.8022 'International Tables Vol C Tables 4.2.6.8 and 6.1.1.4'

loop_
_geom_angle_atom_site_label_1
_geom_angle_atom_site_label_2
_geom_angle_atom_site_label_3
_geom_angle
_geom_angle_site_symmetry_1
_geom_angle_site_symmetry_3
Au3 Au1 Au1 89.97(4) . 12
Au3 Au1 In5_a 137.32(7) . .
Au1 Au1 In5_a 61.51(3) 12 .
Au3 Au1 Au5_b 138.12(7) . 9_566
Au1 Au1 Au5_b 61.66(4) 12 9_566
Au3 Au1 In5_a 138.12(7) . 9_566
Au1 Au1 In5_a 61.66(4) 12 9_566
In5_a Au1 In5_a 56.74(10) . 9_566
Au3 Au1 Au5_b 61.21(6) . 13_556
Au1 Au1 Au5_b 138.60(5) 12 13_556
Au5_b Au1 Au5_b 158.04(9) 9_566 13_556
Au3 Au1 In5_a 61.21(6) . 13_556
Au1 Au1 In5_a 138.60(5) 12 13_556
In5_a Au1 In5_a 119.63(6) . 13_556
In5_a Au1 In5_a 158.04(9) 9_566 13_556
Au3 Au1 Au1 104.27(7) . 13_556
Au1 Au1 Au1 106.09(5) 12 13_556
In5_a Au1 Au1 60.27(6) . 13_556
Au5_b Au1 Au1 112.56(8) 9_566 13_556
In5_a Au1 Au1 112.56(8) 9_566 13_556
Au5_b Au1 Au1 59.36(6) 13_556 13_556
In5_a Au1 Au1 59.36(6) 13_556 13_556
Au3 Au1 Au3 106.34(5) . 16
Au1 Au1 Au3 106.12(3) 12 16
In5_a Au1 Au3 111.58(7) . 16
Au5_b Au1 Au3 59.44(5) 9_566 16
In5_a Au1 Au3 59.44(5) 9_566 16
Au5_b Au1 Au3 110.08(6) 13_556 16
In5_a Au1 Au3 110.08(6) 13_556 16
Au1 Au1 Au3 134.99(7) 13_556 16
Au3 Au1 In6_a 62.67(6) . .
Au1 Au1 In6_a 137.92(4) 12 .
In5_a Au1 In6_a 157.93(7) . .
In5_a Au1 In6_a 117.76(8) 9_566 .
In5_a Au1 In6_a 56.13(7) 13_556 .
Au1 Au1 In6_a 111.13(7) 13_556 .
Au3 Au1 In6_a 58.33(6) 16 .
Au2 Au2 Au4 125.07(4) 10_556 16
Au2 Au2 In7_a 127.21(6) 10_556 .
Au4 Au2 In7_a 60.12(7) 16 .
Au2 Au2 Au2 90.0 10_556 12
Au4 Au2 Au2 89.42(4) 16 12
In7_a Au2 Au2 140.58(5) . 12
Au2 Au2 Au4 124.29(4) 10_556 .
Au4 Au2 Au4 108.46(6) 16 .
In7_a Au2 Au4 66.28(8) . .
Au2 Au2 Au4 105.96(3) 12 .
Au2 Au2 Eu11 64.22(3) 10_556 .
Au4 Au2 Eu11 152.24(5) 16 .
In7_a Au2 Eu11 139.46(9) . .
Au2 Au2 Eu11 63.42(3) 12 .
Au4 Au2 Eu11 76.06(5) . .
Au2 Au2 Eu10 64.59(3) 10_556 5_545
Au4 Au2 Eu10 138.05(6) 16 5_545
In7_a Au2 Eu10 81.57(7) . 5_545
Au2 Au2 Eu10 132.52(4) 12 5_545
Au4 Au2 Eu10 65.74(5) . 5_545
Eu11 Au2 Eu10 69.36(5) . 5_545
Au2 Au2 Eu10 64.84(3) 10_556 .
Au4 Au2 Eu10 65.89(5) 16 .
In7_a Au2 Eu10 116.21(9) . .
Au2 Au2 Eu10 64.06(3) 12 .
Au4 Au2 Eu10 167.73(5) . .
Eu11 Au2 Eu10 103.80(6) . .
Eu10 Au2 Eu10 126.01(4) 5_545 .
Au2 Au2 Eu11 65.05(3) 10_556 5
Au4 Au2 Eu11 75.17(6) 16 5
In7_a Au2 Eu11 67.82(7) . 5
Au2 Au2 Eu11 131.63(4) 12 5
Au4 Au2 Eu11 122.40(6) . 5
Eu11 Au2 Eu11 126.58(4) . 5
Eu10 Au2 Eu11 74.92(7) 5_545 5
Eu10 Au2 Eu11 67.80(5) . 5
Au2 Au2 Eu9 153.02(3) 10_556 .
Au4 Au2 Eu9 66.48(5) 16 .
In7_a Au2 Eu9 79.71(6) . .
Au2 Au2 Eu9 64.50(3) 12 .
Au4 Au2 Eu9 60.31(5) . .
Eu11 Au2 Eu9 94.76(5) . .
Eu10 Au2 Eu9 125.98(6) 5_545 .
Eu10 Au2 Eu9 107.71(5) . .
Eu11 Au2 Eu9 138.61(6) 5 .
Au1 Au3 Au3 90.03(4) . 12
Au1 Au3 Au6_b 139.55(7) . 5_445
Au3 Au3 Au6_b 61.21(4) 12 5_445
Au1 Au3 In6_a 139.55(7) . 5_445
Au3 Au3 In6_a 61.21(4) 12 5_445
Au1 Au3 Au5_b 62.28(6) . 13_556
Au3 Au3 Au5_b 139.30(5) 12 13_556
Au6_b Au3 Au5_b 121.31(8) 5_445 13_556
Au1 Au3 In5_a 62.28(6) . 13_556
Au3 Au3 In5_a 139.30(5) 12 13_556
In6_a Au3 In5_a 121.31(8) 5_445 13_556
Au1 Au3 Au1 106.32(5) . 16_545
Au3 Au3 Au1 106.11(3) 12 16_545
Au6_b Au3 Au1 61.31(5) 5_445 16_545
In6_a Au3 Au1 61.31(5) 5_445 16_545
Au5_b Au3 Au1 60.01(6) 13_556 16_545
In5_a Au3 Au1 60.01(6) 13_556 16_545
Au1 Au3 Au4 105.22(5) . .
Au3 Au3 Au4 106.01(3) 12 .
Au6_b Au3 Au4 109.60(7) 5_445 .
In6_a Au3 Au4 109.60(7) 5_445 .
Au5_b Au3 Au4 109.63(6) 13_556 .
In5_a Au3 Au4 109.63(6) 13_556 .
Au1 Au3 Au4 134.35(5) 16_545 .
Au1 Au3 In6_a 61.95(6) . .
Au3 Au3 In6_a 137.55(4) 12 .
In6_a Au3 In6_a 157.46(9) 5_445 .
In5_a Au3 In6_a 56.21(7) 13_556 .
Au1 Au3 In6_a 111.87(6) 16_545 .
Au4 Au3 In6_a 58.12(6) . .
Au1 Au3 Au7_b 134.77(8) . 5_445
Au3 Au3 Au7_b 62.36(4) 12 5_445
Au6_b Au3 Au7_b 58.33(8) 5_445 5_445
Au5_b Au3 Au7_b 157.65(7) 13_556 5_445
Au1 Au3 Au7_b 115.13(8) 16_545 5_445
Au4 Au3 Au7_b 56.35(6) . 5_445
Au1 Au3 In7_a 134.77(8) . 5_445
Au3 Au3 In7_a 62.36(4) 12 5_445
In6_a Au3 In7_a 58.33(8) 5_445 5_445
In5_a Au3 In7_a 157.65(7) 13_556 5_445
Au1 Au3 In7_a 115.13(8) 16_545 5_445
Au4 Au3 In7_a 56.35(6) . 5_445
In6_a Au3 In7_a 114.36(8) . 5_445
Au4 Au4 Au2 90.58(4) 12_655 16_545
Au4 Au4 Au7_b 141.68(6) 12_655 5_445
Au2 Au4 Au7_b 60.38(7) 16_545 5_445
Au4 Au4 In7_a 141.68(6) 12_655 5_445
Au2 Au4 In7_a 60.38(7) 16_545 5_445
Au4 Au4 Au2 105.95(3) 12_655 .
Au2 Au4 Au2 108.13(6) 16_545 .
Au7_b Au4 Au2 106.65(8) 5_445 .
In7_a Au4 Au2 106.65(8) 5_445 .
Au4 Au4 In6_a 61.18(3) 12_655 .
Au2 Au4 In6_a 138.19(7) 16_545 .
In7_a Au4 In6_a 123.94(9) 5_445 .
Au2 Au4 In6_a 109.00(7) . .
Au4 Au4 Au3 106.01(3) 12_655 .
Au2 Au4 Au3 103.29(5) 16_545 .
Au7_b Au4 Au3 62.49(7) 5_445 .
In7_a Au4 Au3 62.49(7) 5_445 .
Au2 Au4 Au3 134.33(6) . .
In6_a Au4 Au3 61.57(5) . .
Au4 Au4 In7_a 63.27(4) 12_655 .
Au2 Au4 In7_a 138.88(7) 16_545 .
In7_a Au4 In7_a 154.74(10) 5_445 .
Au2 Au4 In7_a 56.37(6) . .
In6_a Au4 In7_a 57.08(8) . .
Au3 Au4 In7_a 113.81(8) . .
Au4 Au4 Eu9 135.06(4) 12_655 .
Au2 Au4 Eu9 134.31(6) 16_545 .
Au7_b Au4 Eu9 77.10(8) 5_445 .
In7_a Au4 Eu9 77.10(8) 5_445 .
Au2 Au4 Eu9 67.08(6) . .
In6_a Au4 Eu9 78.75(5) . .
Au3 Au4 Eu9 67.25(6) . .
In7_a Au4 Eu9 78.71(6) . .
Au4 Au4 Eu10 65.09(2) 12_655 5_545
Au2 Au4 Eu10 63.72(7) 16_545 5_545
Au7_b Au4 Eu10 114.61(9) 5_445 5_545
In7_a Au4 Eu10 114.61(9) 5_445 5_545
Au2 Au4 Eu10 62.54(6) . 5_545
In6_a Au4 Eu10 119.83(6) . 5_545
Au3 Au4 Eu10 162.97(7) . 5_545
In7_a Au4 Eu10 76.18(8) . 5_545
Eu9 Au4 Eu10 129.55(8) . 5_545
Au1 Eu8 Au1 180.0 . 9_666
Au1 Eu8 Au1 91.15(5) . 12_655
Au1 Eu8 Au1 88.85(5) 9_666 12_655
Au1 Eu8 Au1 88.85(5) . 4_566
Au1 Eu8 Au1 91.15(5) 9_666 4_566
Au1 Eu8 Au1 180.00(4) 12_655 4_566
Au1 Eu8 Au3 54.43(3) . 16
Au1 Eu8 Au3 125.57(3) 9_666 16
Au1 Eu8 Au3 90.78(3) 12_655 16
Au1 Eu8 Au3 89.22(3) 4_566 16
Au1 Eu8 Au3 125.57(3) . 8_556
Au1 Eu8 Au3 54.43(3) 9_666 8_556
Au1 Eu8 Au3 89.22(3) 12_655 8_556
Au1 Eu8 Au3 90.78(3) 4_566 8_556
Au3 Eu8 Au3 180.0 16 8_556
Au1 Eu8 Au3 89.22(3) . 13_556
Au1 Eu8 Au3 90.78(3) 9_666 13_556
Au1 Eu8 Au3 125.57(3) 12_655 13_556
Au1 Eu8 Au3 54.43(3) 4_566 13_556
Au3 Eu8 Au3 130.74(4) 16 13_556
Au3 Eu8 Au3 49.26(4) 8_556 13_556
Au1 Eu8 Au3 90.78(3) . 5
Au1 Eu8 Au3 89.22(3) 9_666 5
Au1 Eu8 Au3 54.43(3) 12_655 5
Au1 Eu8 Au3 125.57(3) 4_566 5
Au3 Eu8 Au3 49.26(4) 16 5
Au3 Eu8 Au3 130.74(4) 8_556 5
Au3 Eu8 Au3 180.0 13_556 5
Au1 Eu8 Au1 126.04(4) . 5
Au1 Eu8 Au1 53.96(4) 9_666 5
Au1 Eu8 Au1 90.01(2) 12_655 5
Au1 Eu8 Au1 89.99(2) 4_566 5
Au3 Eu8 Au1 71.61(3) 16 5
Au3 Eu8 Au1 108.39(3) 8_556 5
Au3 Eu8 Au1 131.20(3) 13_556 5
Au3 Eu8 Au1 48.80(3) 5 5
Au1 Eu8 Au1 53.96(4) . 13_556
Au1 Eu8 Au1 126.04(4) 9_666 13_556
Au1 Eu8 Au1 89.99(2) 12_655 13_556
Au1 Eu8 Au1 90.01(2) 4_566 13_556
Au3 Eu8 Au1 108.39(3) 16 13_556
Au3 Eu8 Au1 71.61(3) 8_556 13_556
Au3 Eu8 Au1 48.80(3) 13_556 13_556
Au3 Eu8 Au1 131.20(3) 5 13_556
Au1 Eu8 Au1 180.0 5 13_556
Au1 Eu8 Au1 89.99(2) . 8_556
Au1 Eu8 Au1 90.01(2) 9_666 8_556
Au1 Eu8 Au1 53.96(4) 12_655 8_556
Au1 Eu8 Au1 126.04(4) 4_566 8_556
Au3 Eu8 Au1 131.20(3) 16 8_556
Au3 Eu8 Au1 48.80(3) 8_556 8_556
Au3 Eu8 Au1 71.61(3) 13_556 8_556
Au3 Eu8 Au1 108.39(3) 5 8_556
Au1 Eu8 Au1 131.36(4) 5 8_556
Au1 Eu8 Au1 48.64(4) 13_556 8_556
Au1 Eu8 Au1 90.01(2) . 16
Au1 Eu8 Au1 89.99(2) 9_666 16
Au1 Eu8 Au1 126.04(4) 12_655 16
Au1 Eu8 Au1 53.96(4) 4_566 16
Au3 Eu8 Au1 48.80(3) 16 16
Au3 Eu8 Au1 131.20(3) 8_556 16
Au3 Eu8 Au1 108.39(3) 13_556 16
Au3 Eu8 Au1 71.61(3) 5 16
Au1 Eu8 Au1 48.64(4) 5 16
Au1 Eu8 Au1 131.36(4) 13_556 16
Au1 Eu8 Au1 180.00(4) 8_556 16
Au3 Eu9 Au3 90.80(8) 16 5_455
Au3 Eu9 Au4 89.54(3) 16 .
Au3 Eu9 Au4 179.58(8) 5_455 .
Au3 Eu9 Au4 179.58(8) 16 12
Au3 Eu9 Au4 89.54(3) 5_455 12
Au4 Eu9 Au4 90.12(7) . 12
Au3 Eu9 Au2 89.48(5) 16 .
Au3 Eu9 Au2 127.15(8) 5_455 .
Au4 Eu9 Au2 52.61(4) . .
Au4 Eu9 Au2 90.13(6) 12 .
Au3 Eu9 Au2 127.15(8) 16 12
Au3 Eu9 Au2 89.48(5) 5_455 12
Au4 Eu9 Au2 90.13(6) . 12
Au4 Eu9 Au2 52.61(4) 12 12
Au2 Eu9 Au2 50.99(5) . 12
Au3 Eu9 Au1 54.34(4) 16 .
Au3 Eu9 Au1 90.63(6) 5_455 .
Au4 Eu9 Au1 89.77(5) . .
Au4 Eu9 Au1 125.90(8) 12 .
Au2 Eu9 Au1 129.83(3) . .
Au2 Eu9 Au1 178.51(8) 12 .
Au3 Eu9 Au1 90.63(6) 16 12
Au3 Eu9 Au1 54.34(4) 5_455 12
Au4 Eu9 Au1 125.90(8) . 12
Au4 Eu9 Au1 89.77(5) 12 12
Au2 Eu9 Au1 178.51(8) . 12
Au2 Eu9 Au1 129.84(3) 12 12
Au1 Eu9 Au1 49.30(5) . 12
Au3 Eu9 Au3 90.06(4) 16 .
Au3 Eu9 Au3 126.09(8) 5_455 .
Au4 Eu9 Au3 54.14(4) . .
Au4 Eu9 Au3 89.93(7) 12 .
Au2 Eu9 Au3 106.75(5) . .
Au2 Eu9 Au3 130.07(8) 12 .
Au1 Eu9 Au3 48.89(4) . .
Au1 Eu9 Au3 71.76(6) 12 .
Au3 Eu9 Au3 126.09(8) 16 12
Au3 Eu9 Au3 90.06(4) 5_455 12
Au4 Eu9 Au3 89.93(7) . 12
Au4 Eu9 Au3 54.15(4) 12 12
Au2 Eu9 Au3 130.08(8) . 12
Au2 Eu9 Au3 106.76(5) 12 12
Au1 Eu9 Au3 71.76(6) . 12
Au1 Eu9 Au3 48.89(4) 12 12
Au3 Eu9 Au3 48.78(6) . 12
Au3 Eu9 Au4 54.21(4) 16 16
Au3 Eu9 Au4 90.25(7) 5_455 16
Au4 Eu9 Au4 89.75(4) . 16
Au4 Eu9 Au4 125.55(8) 12 16
Au2 Eu9 Au4 49.49(4) . 16
Au2 Eu9 Au4 72.94(6) 12 16
Au1 Eu9 Au4 108.55(5) . 16
Au1 Eu9 Au4 131.55(8) 12 16
Au3 Eu9 Au4 131.17(3) . 16
Au3 Eu9 Au4 179.56(8) 12 16
Au3 Eu9 Au4 90.25(7) 16 5_455
Au3 Eu9 Au4 54.21(4) 5_455 5_455
Au4 Eu9 Au4 125.55(8) . 5_455
Au4 Eu9 Au4 89.75(4) 12 5_455
Au2 Eu9 Au4 72.94(6) . 5_455
Au2 Eu9 Au4 49.49(4) 12 5_455
Au1 Eu9 Au4 131.55(8) . 5_455
Au1 Eu9 Au4 108.55(5) 12 5_455
Au3 Eu9 Au4 179.56(8) . 5_455
Au3 Eu9 Au4 131.17(3) 12 5_455
Au4 Eu9 Au4 48.88(6) 16 5_455
Au2 Eu10 Au2 50.82(6) 16 7
Au2 Eu10 Au2 106.38(11) 16 14_456
Au2 Eu10 Au2 85.05(8) 7 14_456
Au2 Eu10 Au2 85.05(8) 16 5_455
Au2 Eu10 Au2 106.38(11) 7 5_455
Au2 Eu10 Au2 50.82(6) 14_456 5_455
Au2 Eu10 Au2 162.34(9) 16 3
Au2 Eu10 Au2 126.01(4) 7 3
Au2 Eu10 Au2 89.81(2) 14_456 3
Au2 Eu10 Au2 111.20(2) 5_455 3
Au2 Eu10 Au2 126.01(4) 16 12
Au2 Eu10 Au2 162.34(9) 7 12
Au2 Eu10 Au2 111.20(2) 14_456 12
Au2 Eu10 Au2 89.81(2) 5_455 12
Au2 Eu10 Au2 50.32(6) 3 12
Au2 Eu10 Au2 111.20(2) 16 10_556
Au2 Eu10 Au2 89.81(2) 7 10_556
Au2 Eu10 Au2 126.01(4) 14_456 10_556
Au2 Eu10 Au2 162.34(9) 5_455 10_556
Au2 Eu10 Au2 51.88(6) 3 10_556
Au2 Eu10 Au2 75.18(8) 12 10_556
Au2 Eu10 Au2 89.81(2) 16 .
Au2 Eu10 Au2 111.20(2) 7 .
Au2 Eu10 Au2 162.34(9) 14_456 .
Au2 Eu10 Au2 126.01(4) 5_455 .
Au2 Eu10 Au2 75.18(8) 3 .
Au2 Eu10 Au2 51.87(6) 12 .
Au2 Eu10 Au2 50.32(6) 10_556 .
Au2 Eu10 Au4 136.44(8) 16 14_456
Au2 Eu10 Au4 87.13(4) 7 14_456
Au2 Eu10 Au4 51.72(3) 14_456 14_456
Au2 Eu10 Au4 98.93(5) 5_455 14_456
Au2 Eu10 Au4 50.39(4) 3 14_456
Au2 Eu10 Au4 97.47(7) 12 14_456
Au2 Eu10 Au4 74.39(5) 10_556 14_456
Au2 Eu10 Au4 119.90(9) . 14_456
Au2 Eu10 Au4 51.72(3) 16 16
Au2 Eu10 Au4 98.93(5) 7 16
Au2 Eu10 Au4 136.44(8) 14_456 16
Au2 Eu10 Au4 87.13(4) 5_455 16
Au2 Eu10 Au4 119.90(9) 3 16
Au2 Eu10 Au4 74.39(5) 12 16
Au2 Eu10 Au4 97.47(7) 10_556 16
Au2 Eu10 Au4 50.39(4) . 16
Au4 Eu10 Au4 169.94(12) 14_456 16
Au2 Eu10 Au4 98.93(5) 16 7
Au2 Eu10 Au4 51.72(3) 7 7
Au2 Eu10 Au4 87.13(4) 14_456 7
Au2 Eu10 Au4 136.44(8) 5_455 7
Au2 Eu10 Au4 74.39(5) 3 7
Au2 Eu10 Au4 119.90(9) 12 7
Au2 Eu10 Au4 50.39(4) 10_556 7
Au2 Eu10 Au4 97.48(7) . 7
Au4 Eu10 Au4 49.82(4) 14_456 7
Au4 Eu10 Au4 129.04(5) 16 7
Au2 Eu10 Au4 87.13(4) 16 5_455
Au2 Eu10 Au4 136.44(8) 7 5_455
Au2 Eu10 Au4 98.93(5) 14_456 5_455
Au2 Eu10 Au4 51.72(3) 5_455 5_455
Au2 Eu10 Au4 97.47(7) 3 5_455
Au2 Eu10 Au4 50.39(4) 12 5_455
Au2 Eu10 Au4 119.90(9) 10_556 5_455
Au2 Eu10 Au4 74.39(5) . 5_455
Au4 Eu10 Au4 129.04(5) 14_456 5_455
Au4 Eu10 Au4 49.82(4) 16 5_455
Au4 Eu10 Au4 169.94(12) 7 5_455
Au2 Eu11 Au2 77.21(9) 12 10_556
Au2 Eu11 Au2 51.56(6) 12 3
Au2 Eu11 Au2 53.15(6) 10_556 3
Au2 Eu11 Au2 53.15(6) 12 .
Au2 Eu11 Au2 51.56(6) 10_556 .
Au2 Eu11 Au2 77.21(9) 3 .
Au2 Eu11 Au2 111.62(2) 12 14_446
Au2 Eu11 Au2 126.59(4) 10_556 14_446
Au2 Eu11 Au2 90.09(2) 3 14_446
Au2 Eu11 Au2 164.34(8) . 14_446
Au2 Eu11 Au2 90.09(2) 12 5_445
Au2 Eu11 Au2 164.34(8) 10_556 5_445
Au2 Eu11 Au2 111.62(2) 3 5_445
Au2 Eu11 Au2 126.59(4) . 5_445
Au2 Eu11 Au2 49.89(5) 14_446 5_445
Au2 Eu11 Au2 126.59(4) 12 16_545
Au2 Eu11 Au2 111.62(2) 10_556 16_545
Au2 Eu11 Au2 164.34(8) 3 16_545
Au2 Eu11 Au2 90.09(2) . 16_545
Au2 Eu11 Au2 103.79(10) 14_446 16_545
Au2 Eu11 Au2 83.26(8) 5_445 16_545
Au2 Eu11 Au2 164.34(8) 12 7_545
Au2 Eu11 Au2 90.09(2) 10_556 7_545
Au2 Eu11 Au2 126.59(4) 3 7_545
Au2 Eu11 Au2 111.62(2) . 7_545
Au2 Eu11 Au2 83.26(8) 14_446 7_545
Au2 Eu11 Au2 103.79(10) 5_445 7_545
Au2 Eu11 Au2 49.89(5) 16_545 7_545
Au2 Eu11 Au7_b 136.85(7) 12 14_446
Au2 Eu11 Au7_b 86.85(6) 10_556 14_446
Au2 Eu11 Au7_b 86.85(6) 3 14_446
Au2 Eu11 Au7_b 136.86(7) . 14_446
Au2 Eu11 Au7_b 49.70(4) 14_446 14_446
Au2 Eu11 Au7_b 96.55(8) 5_445 14_446
Au2 Eu11 Au7_b 96.55(8) 16_545 14_446
Au2 Eu11 Au7_b 49.70(4) 7_545 14_446
Au2 Eu11 In7_a 136.85(7) 12 14_446
Au2 Eu11 In7_a 86.85(6) 10_556 14_446
Au2 Eu11 In7_a 86.85(6) 3 14_446
Au2 Eu11 In7_a 136.86(7) . 14_446
Au2 Eu11 In7_a 49.70(4) 14_446 14_446
Au2 Eu11 In7_a 96.55(8) 5_445 14_446
Au2 Eu11 In7_a 96.55(8) 16_545 14_446
Au2 Eu11 In7_a 49.70(4) 7_545 14_446
Au2 Eu11 Au7_b 86.85(6) 12 5_445
Au2 Eu11 Au7_b 136.85(7) 10_556 5_445
Au2 Eu11 Au7_b 136.85(7) 3 5_445
Au2 Eu11 Au7_b 86.85(6) . 5_445
Au2 Eu11 Au7_b 96.55(8) 14_446 5_445
Au2 Eu11 Au7_b 49.70(4) 5_445 5_445
Au2 Eu11 Au7_b 49.70(4) 16_545 5_445
Au2 Eu11 Au7_b 96.55(8) 7_545 5_445
Au7_b Eu11 Au7_b 128.86(15) 14_446 5_445
Au2 Eu11 In7_a 86.85(6) 12 5_445
Au2 Eu11 In7_a 136.85(7) 10_556 5_445
Au2 Eu11 In7_a 136.85(7) 3 5_445
Au2 Eu11 In7_a 86.85(6) . 5_445
Au2 Eu11 In7_a 96.55(8) 14_446 5_445
Au2 Eu11 In7_a 49.70(4) 5_445 5_445
Au2 Eu11 In7_a 49.70(4) 16_545 5_445
Au2 Eu11 In7_a 96.55(8) 7_545 5_445
In7_a Eu11 In7_a 128.86(15) 14_446 5_445
In5_a In5_a In6_a 179.72(18) 9_566 13_556
In5_a In5_a Au3 116.80(9) 9_566 13_556
In6_a In5_a Au3 63.35(6) 13_556 13_556
In5_a In5_a Au3 116.80(9) 9_566 8_456
In6_a In5_a Au3 63.35(6) 13_556 8_456
Au3 In5_a Au3 98.61(9) 13_556 8_456
In5_a In5_a Au1 61.90(9) 9_566 12
In6_a In5_a Au1 117.87(10) 13_556 12
Au3 In5_a Au1 157.46(8) 13_556 12
Au3 In5_a Au1 101.55(4) 8_456 12
In5_a In5_a Au1 61.90(9) 9_566 .
In6_a In5_a Au1 117.87(10) 13_556 .
Au3 In5_a Au1 101.55(4) 13_556 .
Au3 In5_a Au1 157.46(8) 8_456 .
Au1 In5_a Au1 56.98(7) 12 .
In5_a In5_a Au1 61.36(9) 9_566 4_566
In6_a In5_a Au1 118.87(9) 13_556 4_566
Au3 In5_a Au1 60.56(5) 13_556 4_566
Au3 In5_a Au1 103.19(9) 8_456 4_566
Au1 In5_a Au1 123.26(10) 12 4_566
Au1 In5_a Au1 95.48(7) . 4_566
In5_a In5_a Au1 61.36(9) 9_566 9_566
In6_a In5_a Au1 118.87(9) 13_556 9_566
Au3 In5_a Au1 103.19(9) 13_556 9_566
Au3 In5_a Au1 60.56(5) 8_456 9_566
Au1 In5_a Au1 95.48(7) 12 9_566
Au1 In5_a Au1 123.26(10) . 9_566
Au1 In5_a Au1 56.67(7) 4_566 9_566
In5_a In5_a Au1 117.35(9) 9_566 8_456
In6_a In5_a Au1 62.50(6) 13_556 8_456
Au3 In5_a Au1 125.85(10) 13_556 8_456
Au3 In5_a Au1 56.52(4) 8_456 8_456
Au1 In5_a Au1 60.37(6) 12 8_456
Au1 In5_a Au1 102.78(8) . 8_456
Au1 In5_a Au1 158.04(9) 4_566 8_456
Au1 In5_a Au1 102.44(2) 9_566 8_456
In5_a In5_a Au1 117.35(9) 9_566 13_556
In6_a In5_a Au1 62.50(6) 13_556 13_556
Au3 In5_a Au1 56.52(4) 13_556 13_556
Au3 In5_a Au1 125.85(10) 8_456 13_556
Au1 In5_a Au1 102.78(8) 12 13_556
Au1 In5_a Au1 60.37(6) . 13_556
Au1 In5_a Au1 102.44(2) 4_566 13_556
Au1 In5_a Au1 158.04(9) 9_566 13_556
Au1 In5_a Au1 97.19(10) 8_456 13_556
In5_a In5_a Eu9 109.98(14) 9_566 9_566
In6_a In5_a Eu9 70.30(8) 13_556 9_566
Au3 In5_a Eu9 53.36(5) 13_556 9_566
Au3 In5_a Eu9 53.36(5) 8_456 9_566
Au1 In5_a Eu9 149.12(5) 12 9_566
Au1 In5_a Eu9 149.12(5) . 9_566
Au1 In5_a Eu9 57.99(6) 4_566 9_566
Au1 In5_a Eu9 57.99(6) 9_566 9_566
Au1 In5_a Eu9 106.87(7) 8_456 9_566
Au1 In5_a Eu9 106.87(7) 13_556 9_566
In5_a In5_a Eu8 110.99(13) 9_566 5_445
In6_a In5_a Eu8 68.73(8) 13_556 5_445
Au3 In5_a Eu8 106.16(7) 13_556 5_445
Au3 In5_a Eu8 106.16(7) 8_456 5_445
Au1 In5_a Eu8 58.40(5) 12 5_445
Au1 In5_a Eu8 58.40(5) . 5_445
Au1 In5_a Eu8 149.42(5) 4_566 5_445
Au1 In5_a Eu8 149.42(5) 9_566 5_445
Au1 In5_a Eu8 52.50(5) 8_456 5_445
Au1 In5_a Eu8 52.50(5) 13_556 5_445
Eu9 In5_a Eu8 139.03(9) 9_566 5_445
In5_a In6_a In7_a 179.34(13) 13_556 .
In5_a In6_a Au3 116.71(9) 13_556 5
In7_a In6_a Au3 62.74(8) . 5
In5_a In6_a Au3 116.71(9) 13_556 16
In7_a In6_a Au3 62.74(8) . 16
Au3 In6_a Au3 57.57(7) 5 16
In5_a In6_a Au4 115.45(9) 13_556 .
In7_a In6_a Au4 65.10(8) . .
Au3 In6_a Au4 127.84(10) 5 .
Au3 In6_a Au4 98.58(6) 16 .
In5_a In6_a Au4 115.46(9) 13_556 12_655
In7_a In6_a Au4 65.10(8) . 12_655
Au3 In6_a Au4 98.58(6) 5 12_655
Au3 In6_a Au4 127.84(10) 16 12_655
Au4 In6_a Au4 57.64(7) . 12_655
In5_a In6_a Au1 61.37(6) 13_556 .
In7_a In6_a Au1 118.28(7) . .
Au3 In6_a Au1 102.72(8) 5 .
Au3 In6_a Au1 60.36(5) 16 .
Au4 In6_a Au1 101.88(4) . .
Au4 In6_a Au1 157.14(8) 12_655 .
In5_a In6_a Au1 61.37(6) 13_556 12_655
In7_a In6_a Au1 118.28(7) . 12_655
Au3 In6_a Au1 60.36(5) 5 12_655
Au3 In6_a Au1 102.72(8) 16 12_655
Au4 In6_a Au1 157.14(8) . 12_655
Au4 In6_a Au1 101.88(4) 12_655 12_655
Au1 In6_a Au1 95.84(8) . 12_655
In5_a In6_a Au3 60.44(6) 13_556 .
In7_a In6_a Au3 119.91(7) . .
Au3 In6_a Au3 157.46(9) 5 .
Au3 In6_a Au3 102.30(2) 16 .
Au4 In6_a Au3 60.31(5) . .
Au4 In6_a Au3 102.48(8) 12_655 .
Au1 In6_a Au3 55.37(4) . .
Au1 In6_a Au3 121.80(9) 12_655 .
In5_a In6_a Au3 60.43(6) 13_556 12_655
In7_a In6_a Au3 119.91(7) . 12_655
Au3 In6_a Au3 102.30(2) 5 12_655
Au3 In6_a Au3 157.46(9) 16 12_655
Au4 In6_a Au3 102.48(8) . 12_655
Au4 In6_a Au3 60.31(5) 12_655 12_655
Au1 In6_a Au3 121.80(9) . 12_655
Au1 In6_a Au3 55.37(4) 12_655 12_655
Au3 In6_a Au3 95.09(9) . 12_655
In5_a In6_a Eu9 109.34(5) 13_556 .
In7_a In6_a Eu9 70.66(5) . .
Au3 In6_a Eu9 107.87(8) 5 .
Au3 In6_a Eu9 52.99(5) 16 .
Au4 In6_a Eu9 53.23(5) . .
Au4 In6_a Eu9 108.13(7) 12_655 .
Au1 In6_a Eu9 57.26(4) . .
Au1 In6_a Eu9 149.30(9) 12_655 .
Au3 In6_a Eu9 57.75(4) . .
Au3 In6_a Eu9 149.18(9) 12_655 .
In5_a In6_a Eu9 109.34(5) 13_556 1_655
In7_a In6_a Eu9 70.66(5) . 1_655
Au3 In6_a Eu9 52.99(5) 5 1_655
Au3 In6_a Eu9 107.87(8) 16 1_655
Au4 In6_a Eu9 108.13(7) . 1_655
Au4 In6_a Eu9 53.23(5) 12_655 1_655
Au1 In6_a Eu9 149.30(9) . 1_655
Au1 In6_a Eu9 57.26(4) 12_655 1_655
Au3 In6_a Eu9 149.18(9) . 1_655
Au3 In6_a Eu9 57.75(4) 12_655 1_655
Eu9 In6_a Eu9 141.31(10) . 1_655
Au4 In7_a Au4 103.35(12) 5 16
Au4 In7_a Au2 134.79(13) 5 .
Au4 In7_a Au2 59.50(5) 16 .
Au4 In7_a Au2 59.50(5) 5 12_655
Au4 In7_a Au2 134.79(13) 16 12_655
Au2 In7_a Au2 101.16(11) . 12_655
Au4 In7_a In6_a 114.48(8) 5 .
Au4 In7_a In6_a 114.48(8) 16 .
Au2 In7_a In6_a 110.57(9) . .
Au2 In7_a In6_a 110.57(9) 12_655 .
Au4 In7_a Au3 61.16(6) 5 5
Au4 In7_a Au3 104.22(11) 16 5
Au2 In7_a Au3 157.01(8) . 5
Au2 In7_a Au3 101.75(4) 12_655 5
In6_a In7_a Au3 58.93(8) . 5
Au4 In7_a Au3 104.22(11) 5 16
Au4 In7_a Au3 61.16(6) 16 16
Au2 In7_a Au3 101.75(4) . 16
Au2 In7_a Au3 157.01(8) 12_655 16
In6_a In7_a Au3 58.93(8) . 16
Au3 In7_a Au3 55.29(7) 5 16
Au4 In7_a Au4 154.73(10) 5 .
Au4 In7_a Au4 101.45(3) 16 .
Au2 In7_a Au4 57.34(6) . .
Au2 In7_a Au4 98.94(10) 12_655 .
In6_a In7_a Au4 57.82(8) . .
Au3 In7_a Au4 116.74(11) 5 .
Au3 In7_a Au4 91.87(8) 16 .
Au4 In7_a Au4 101.45(3) 5 12_655
Au4 In7_a Au4 154.73(10) 16 12_655
Au2 In7_a Au4 98.94(10) . 12_655
Au2 In7_a Au4 57.34(6) 12_655 12_655
In6_a In7_a Au4 57.82(8) . 12_655
Au3 In7_a Au4 91.87(7) 5 12_655
Au3 In7_a Au4 116.75(11) 16 12_655
Au4 In7_a Au4 53.46(8) . 12_655
Au4 In7_a Eu11 72.60(8) 5 5
Au4 In7_a Eu11 72.60(8) 16 5
Au2 In7_a Eu11 62.49(7) . 5
Au2 In7_a Eu11 62.48(7) 12_655 5
In6_a In7_a Eu11 166.91(14) . 5
Au3 In7_a Eu11 131.74(11) 5 5
Au3 In7_a Eu11 131.74(10) 16 5
Au4 In7_a Eu11 110.88(10) . 5
Au4 In7_a Eu11 110.88(10) 12_655 5
Au4 In7_a Eu9 55.14(7) 5 5
Au4 In7_a Eu9 55.14(7) 16 5
Au2 In7_a Eu9 112.64(8) . 5
Au2 In7_a Eu9 112.64(8) 12_655 5
In6_a In7_a Eu9 109.10(11) . 5
Au3 In7_a Eu9 59.24(7) 5 5
Au3 In7_a Eu9 59.24(7) 16 5
Au4 In7_a Eu9 148.40(7) . 5
Au4 In7_a Eu9 148.40(7) 12_655 5
Eu11 In7_a Eu9 83.99(10) 5 5

loop_
_geom_bond_atom_site_label_1
_geom_bond_atom_site_label_2
_geom_bond_distance
_geom_bond_site_symmetry_2
Au1 Au3 2.7850(18) .
Au1 Au1 2.794(3) 12
Au1 In5_a 2.929(3) .
Au1 Au5_b 2.943(3) 9_566
Au1 In5_a 2.943(3) 9_566
Au1 Au5_b 2.956(2) 13_556
Au1 In5_a 2.956(2) 13_556
Au1 Au1 2.959(2) 13_556
Au1 Au3 2.9594(18) 16
Au1 In6_a 2.987(2) .
Au2 Au2 2.776(2) 10_556
Au2 Au4 2.8049(18) 16
Au2 In7_a 2.830(2) .
Au2 Au2 2.856(2) 12
Au2 Au4 2.8614(18) .
Au2 Eu11 3.192(3) .
Au2 Eu10 3.235(2) 5_545
Au2 Eu10 3.265(3) .
Au2 Eu11 3.291(2) 5
Au2 Eu9 3.317(2) .
Au3 Au3 2.791(3) 12
Au3 Au6_b 2.898(3) 5_445
Au3 In6_a 2.898(3) 5_445
Au3 Au5_b 2.926(2) 13_556
Au3 In5_a 2.926(2) 13_556
Au3 Au1 2.9595(18) 16_545
Au3 Au4 2.9703(17) .
Au3 In6_a 3.007(2) .
Au3 Au7_b 3.008(3) 5_445
Au3 In7_a 3.008(3) 5_445
Au4 Au4 2.799(3) 12_655
Au4 Au2 2.8050(18) 16_545
Au4 Au7_b 2.823(2) 5_445
Au4 In7_a 2.823(2) 5_445
Au4 In6_a 2.903(2) .
Au4 In7_a 3.112(3) .
Au4 Eu9 3.128(2) .
Au4 Eu10 3.3232(13) 5_545
Eu8 Au1 3.1044(13) 9_666
Eu8 Au1 3.1044(13) 12_655
Eu8 Au1 3.1044(13) 4_566
Eu8 Au3 3.3489(12) 16
Eu8 Au3 3.3489(12) 8_556
Eu8 Au3 3.3489(12) 13_556
Eu8 Au3 3.3489(12) 5
Eu8 Au1 3.3924(13) 5
Eu8 Au1 3.3924(13) 13_556
Eu8 Au1 3.3924(13) 8_556
Eu8 Au1 3.3924(13) 16
Eu9 Au3 3.116(2) 16
Eu9 Au3 3.116(2) 5_455
Eu9 Au4 3.129(2) 12
Eu9 Au2 3.317(2) 12
Eu9 Au1 3.350(2) 12
Eu9 Au3 3.380(3) 12
Eu9 Au4 3.383(3) 16
Eu9 Au4 3.383(3) 5_455
Eu10 Au2 3.235(2) 16
Eu10 Au2 3.235(2) 7
Eu10 Au2 3.235(2) 14_456
Eu10 Au2 3.235(2) 5_455
Eu10 Au2 3.265(3) 3
Eu10 Au2 3.265(3) 12
Eu10 Au2 3.265(3) 10_556
Eu10 Au4 3.3231(13) 14_456
Eu10 Au4 3.3231(13) 16
Eu10 Au4 3.3231(13) 7
Eu10 Au4 3.3231(13) 5_455
Eu11 Au2 3.192(3) 12
Eu11 Au2 3.192(3) 10_556
Eu11 Au2 3.192(3) 3
Eu11 Au2 3.291(2) 14_446
Eu11 Au2 3.291(2) 5_445
Eu11 Au2 3.291(2) 16_545
Eu11 Au2 3.291(2) 7_545
Eu11 Au7_b 3.436(4) 14_446
Eu11 In7_a 3.436(4) 14_446
Eu11 Au7_b 3.436(4) 5_445
Eu11 In7_a 3.436(4) 5_445
In5_a In5_a 2.790(5) 9_566
In5_a In6_a 2.796(4) 13_556
In5_a Au3 2.926(2) 13_556
In5_a Au3 2.926(2) 8_456
In5_a Au1 2.929(3) 12
In5_a Au1 2.943(3) 4_566
In5_a Au1 2.943(3) 9_566
In5_a Au1 2.956(2) 8_456
In5_a Au1 2.956(2) 13_556
In5_a Eu9 3.794(4) 9_566
In5_a Eu8 3.834(3) 5_445
In6_a In5_a 2.796(4) 13_556
In6_a In7_a 2.880(4) .
In6_a Au3 2.898(3) 5
In6_a Au3 2.898(3) 16
In6_a Au4 2.903(2) 12_655
In6_a Au1 2.987(2) 12_655
In6_a Au3 3.007(2) 12_655
In6_a Eu9 3.8304(12) 1_655
In7_a Au4 2.823(2) 5
In7_a Au4 2.823(2) 16
In7_a Au2 2.830(2) 12_655
In7_a Au3 3.008(3) 5
In7_a Au3 3.008(3) 16
In7_a Au4 3.112(3) 12_655
In7_a Eu11 3.436(4) 5
In7_a Eu9 3.716(4) 5
